data_7005267
loop_
_publ_author_name
'Mokuolu, Q. Folshade'
'Foguet-Albiol, Dolos'
'Jones, Leigh F.'
'Wolowska, Joanna'
'Kowalczyk, Radoslaw M.'
'Kilner, Colin A.'
'Christou, George'
'McGowan, Patrick C.'
'Halcrow, Malcolm A.'

_publ_section_title
;
 Four copper(II) pyrazolido complexes derived from reactions of
 3{5}-substituted pyrazoles with CuF(2) or Cu(OH)(2).
;
_journal_issue 14
_journal_name_full 'Dalton transactions (Cambridge, England : 2003)'
_journal_page_first 1392
_journal_page_last 1399
_journal_paper_doi 10.1039/b618780c
_journal_year 2007
_chemical_formula_moiety 'C32 H24 Cu2 N12, 2[C H Cl3], 0.5[H2 O]'
_chemical_formula_sum 'C34 H27 Cl6 Cu2 N12 O0.5'
_chemical_formula_weight 951.46
_chemical_name_common
;
Tetrakis(3(5)-(pyrid-2-yl)pyrazolido)dicopper(ii)
dichloroform hemihydrate solvate
;
_chemical_name_systematic
;
Tetrakis[3{5}-(pyrid-2-yl)pyrazolido]dicopper(II) dichloroform
hemihydrate solvate
;
_space_group_IT_number 61
_symmetry_cell_setting orthorhombic
_symmetry_space_group_name_Hall '-P 2ac 2ab'
_symmetry_space_group_name_H-M 'P b c a'
_atom_sites_solution_hydrogens geom
_atom_sites_solution_primary direct
_atom_sites_solution_secondary difmap
_audit_creation_method SHELXL-97
_cell_angle_alpha 90.00
_cell_angle_beta 90.00
_cell_angle_gamma 90.00
_cell_formula_units_Z 16
_cell_length_a 27.6069(3)
_cell_length_b 17.8695(2)
_cell_length_c 32.0957(4)
_cell_measurement_reflns_used 82877
_cell_measurement_temperature 150(2)
_cell_measurement_theta_max 27.44
_cell_measurement_theta_min 1.50
_cell_volume 15833.5(3)
_computing_cell_refinement 'DENZO-SMN (Otwinowski & Minor, 1997)'
_computing_data_collection 'COLLECT (Nonius, 1999)'
_computing_data_reduction 'DENZO-SMN (Otwinowski & Minor, 1997)'
_computing_molecular_graphics 'ORTEX (McArdle, 1995)'
_computing_publication_material 'local program'
_computing_structure_refinement 'SHELXL-97 (Sheldrick, 1997)'
_computing_structure_solution 'SHELXS-97 (Sheldrick, 1990)'
_diffrn_ambient_temperature 150(2)
_diffrn_detector_area_resol_mean 9.091
_diffrn_measured_fraction_theta_full 0.995
_diffrn_measured_fraction_theta_max 0.995
_diffrn_measurement_device_type 'Nonius KappaCCD area detector diffractometer'
_diffrn_measurement_method '\w and \f scans'
_diffrn_radiation_monochromator graphite
_diffrn_radiation_source 'fine-focus sealed tube'
_diffrn_radiation_type MoK\a
_diffrn_radiation_wavelength 0.71073
_diffrn_reflns_av_R_equivalents 0.0950
_diffrn_reflns_av_sigmaI/netI 0.0746
_diffrn_reflns_limit_h_max 35
_diffrn_reflns_limit_h_min -35
_diffrn_reflns_limit_k_max 23
_diffrn_reflns_limit_k_min -21
_diffrn_reflns_limit_l_max 41
_diffrn_reflns_limit_l_min -41
_diffrn_reflns_number 82877
_diffrn_reflns_theta_full 27.44
_diffrn_reflns_theta_max 27.44
_diffrn_reflns_theta_min 1.50
_exptl_absorpt_coefficient_mu 1.525
_exptl_absorpt_correction_T_max 0.910
_exptl_absorpt_correction_T_min 0.421
_exptl_absorpt_correction_type multi-scan
_exptl_absorpt_process_details
;
Using multiple and symmetry-related data measurements via the program SORTAV
See R.H. Blessing, Acta Cryst (1995), A51, 33-38
;
_exptl_crystal_colour Green
_exptl_crystal_density_diffrn 1.597
_exptl_crystal_density_method 'not measured'
_exptl_crystal_description 'Rectangular prism'
_exptl_crystal_F_000 7664
_exptl_crystal_size_max 0.65
_exptl_crystal_size_mid 0.30
_exptl_crystal_size_min 0.12
_refine_diff_density_max 1.015
_refine_diff_density_min -0.776
_refine_diff_density_rms 0.108
_refine_ls_extinction_method none
_refine_ls_goodness_of_fit_ref 1.039
_refine_ls_hydrogen_treatment mixed
_refine_ls_matrix_type full
_refine_ls_number_parameters 989
_refine_ls_number_reflns 18006
_refine_ls_number_restraints 3
_refine_ls_restrained_S_all 1.039
_refine_ls_R_factor_all 0.1032
_refine_ls_R_factor_gt 0.0568
_refine_ls_shift/su_max 0.002
_refine_ls_shift/su_mean 0.000
_refine_ls_structure_factor_coef Fsqd
_refine_ls_weighting_details 'calc w=1/[\s^2^(Fo^2^)+(0.0863P)^2^+5.6680P] where P=(Fo^2^+2Fc^2^)/3'
_refine_ls_weighting_scheme calc
_refine_ls_wR_factor_gt 0.1399
_refine_ls_wR_factor_ref 0.1639
_reflns_number_gt 11523
_reflns_number_total 18006
_reflns_threshold_expression >2sigma(I)
_cod_data_source_file b618780c.txt
_cod_data_source_block 1
_cod_depositor_comments
;
The following automatic conversions were performed:
'_symmetry_cell_setting' value 'Orthorhombic' changed to 'orthorhombic'
according to '/home/saulius/struct/CIF-dictionaries/cif_core.dic'
dictionary named 'cif_core.dic' version 2.4.1 from 2010-06-29.

Automatic conversion script
Id: cif_fix_enum 1527 2010-12-29 10:47:43Z saulius 
;
_cod_original_formula_sum 'C34 H27 Cl6 Cu2 N12 O0.50'
_cod_database_code 7005267

loop_
_symmetry_equiv_pos_as_xyz
'x, y, z'
'-x+1/2, -y, z+1/2'
'x+1/2, -y+1/2, -z'
'-x, y+1/2, -z+1/2'
'-x, -y, -z'
'x-1/2, y, -z-1/2'
'-x-1/2, y-1/2, z'
'x, -y-1/2, z-1/2'

loop_
_atom_site_label
_atom_site_type_symbol
_atom_site_fract_x
_atom_site_fract_y
_atom_site_fract_z
_atom_site_U_iso_or_equiv
_atom_site_adp_type
_atom_site_occupancy
_atom_site_symmetry_multiplicity
_atom_site_calc_flag
_atom_site_refinement_flags
_atom_site_disorder_assembly
_atom_site_disorder_group
Cu1A Cu 0.661844(17) 0.04344(3) 0.396947(16) 0.02668(13) Uani 1 1 d . . .
Cu2A Cu 0.656406(16) 0.10073(2) 0.508660(15) 0.02368(12) Uani 1 1 d . . .
N3A N 0.66367(11) 0.14488(17) 0.42129(10) 0.0261(7) Uani 1 1 d . . .
N4A N 0.66268(11) 0.17048(17) 0.46064(10) 0.0260(7) Uani 1 1 d . . .
C5A C 0.66284(14) 0.2457(2) 0.45897(13) 0.0296(9) Uani 1 1 d . . .
H5A H 0.6621 0.2779 0.4825 0.036 Uiso 1 1 calc R . .
C6A C 0.66431(15) 0.2695(2) 0.41781(13) 0.0325(10) Uani 1 1 d . . .
H6A H 0.6649 0.3194 0.4077 0.039 Uiso 1 1 calc R . .
C7A C 0.66473(14) 0.2037(2) 0.39490(13) 0.0283(9) Uani 1 1 d . . .
C8A C 0.66596(14) 0.1857(2) 0.35043(13) 0.0299(9) Uani 1 1 d . . .
N9A N 0.66421(12) 0.11121(18) 0.34237(11) 0.0299(8) Uani 1 1 d . . .
C10A C 0.66517(16) 0.0886(3) 0.30257(14) 0.0369(10) Uani 1 1 d . . .
H10A H 0.6643 0.0365 0.2969 0.044 Uiso 1 1 calc R . .
C11A C 0.66742(18) 0.1376(3) 0.26960(14) 0.0447(12) Uani 1 1 d . . .
H11A H 0.6680 0.1195 0.2418 0.054 Uiso 1 1 calc R . .
C12A C 0.66890(19) 0.2139(3) 0.27763(16) 0.0512(13) Uani 1 1 d . . .
H12A H 0.6707 0.2489 0.2554 0.061 Uiso 1 1 calc R . .
C13A C 0.66772(18) 0.2381(3) 0.31877(14) 0.0422(11) Uani 1 1 d . . .
H13A H 0.6681 0.2900 0.3251 0.051 Uiso 1 1 calc R . .
N14A N 0.61563(11) 0.02992(17) 0.47866(10) 0.0259(7) Uani 1 1 d . . .
N15A N 0.61644(11) 0.00246(17) 0.43939(10) 0.0257(7) Uani 1 1 d . . .
C16A C 0.58336(15) -0.0519(2) 0.43719(14) 0.0340(10) Uani 1 1 d . . .
H16A H 0.5768 -0.0806 0.4129 0.041 Uiso 1 1 calc R . .
C17A C 0.55992(16) -0.0608(2) 0.47500(15) 0.0379(10) Uani 1 1 d . . .
H17A H 0.5348 -0.0951 0.4818 0.045 Uiso 1 1 calc R . .
C18A C 0.58166(14) -0.0077(2) 0.50077(13) 0.0290(9) Uani 1 1 d . . .
C19A C 0.57691(14) 0.0147(2) 0.54442(13) 0.0290(9) Uani 1 1 d . . .
N20A N 0.60911(11) 0.06811(17) 0.55615(10) 0.0267(7) Uani 1 1 d . . .
C21A C 0.60867(16) 0.0921(2) 0.59566(14) 0.0355(10) Uani 1 1 d . . .
H21A H 0.6308 0.1301 0.6037 0.043 Uiso 1 1 calc R . .
C22A C 0.57710(18) 0.0635(3) 0.62530(15) 0.0448(12) Uani 1 1 d . . .
H22A H 0.5782 0.0802 0.6534 0.054 Uiso 1 1 calc R . .
C23A C 0.54406(18) 0.0101(3) 0.61293(16) 0.0476(12) Uani 1 1 d . . .
H23A H 0.5215 -0.0095 0.6324 0.057 Uiso 1 1 calc R . .
C24A C 0.54367(17) -0.0152(3) 0.57219(15) 0.0401(11) Uani 1 1 d . . .
H24A H 0.5211 -0.0522 0.5634 0.048 Uiso 1 1 calc R . .
N25A N 0.66690(12) -0.04724(18) 0.36374(11) 0.0293(8) Uani 1 1 d . . .
N26A N 0.63324(14) -0.08831(19) 0.34302(11) 0.0373(9) Uani 1 1 d . . .
C27A C 0.6589(2) -0.1388(3) 0.32069(14) 0.0442(12) Uani 1 1 d . . .
H27A H 0.6447 -0.1752 0.3029 0.053 Uiso 1 1 calc R . .
C28A C 0.7080(2) -0.1310(2) 0.32680(15) 0.0460(12) Uani 1 1 d . . .
H28A H 0.7334 -0.1597 0.3148 0.055 Uiso 1 1 calc R . .
C29A C 0.71183(17) -0.0716(2) 0.35448(13) 0.0340(10) Uani 1 1 d . . .
C30A C 0.75270(15) -0.0321(2) 0.37301(13) 0.0318(9) Uani 1 1 d . . .
N31A N 0.73938(12) 0.02304(18) 0.40016(11) 0.0303(8) Uani 1 1 d . . .
C32A C 0.77467(16) 0.0620(3) 0.41938(15) 0.0410(11) Uani 1 1 d . . .
H32A H 0.7656 0.1014 0.4377 0.049 Uiso 1 1 calc R . .
C33A C 0.82338(17) 0.0475(3) 0.41380(17) 0.0501(13) Uani 1 1 d . . .
H33A H 0.8473 0.0741 0.4291 0.060 Uiso 1 1 calc R . .
C34A C 0.83630(17) -0.0067(3) 0.38536(19) 0.0557(15) Uani 1 1 d . . .
H34A H 0.8695 -0.0161 0.3797 0.067 Uiso 1 1 calc R . .
C35A C 0.80088(17) -0.0472(2) 0.36514(17) 0.0457(12) Uani 1 1 d . . .
H35A H 0.8096 -0.0853 0.3459 0.055 Uiso 1 1 calc R . .
N36A N 0.69830(11) 0.15686(16) 0.54559(10) 0.0245(7) Uani 1 1 d . . .
N37A N 0.69330(12) 0.22480(18) 0.56373(11) 0.0308(8) Uani 1 1 d . . .
C38A C 0.73186(15) 0.2334(2) 0.58860(14) 0.0354(10) Uani 1 1 d . . .
H38A H 0.7374 0.2762 0.6054 0.043 Uiso 1 1 calc R . .
C39A C 0.76264(14) 0.1723(2) 0.58684(13) 0.0304(9) Uani 1 1 d . . .
H39A H 0.7923 0.1649 0.6012 0.036 Uiso 1 1 calc R . .
C40A C 0.73978(13) 0.1243(2) 0.55901(12) 0.0253(8) Uani 1 1 d . . .
C41A C 0.75080(14) 0.0497(2) 0.54237(12) 0.0263(8) Uani 1 1 d . . .
N42A N 0.71756(11) 0.02292(17) 0.51498(10) 0.0247(7) Uani 1 1 d . . .
C43A C 0.72474(15) -0.0450(2) 0.49857(14) 0.0336(10) Uani 1 1 d . . .
H43A H 0.7013 -0.0638 0.4796 0.040 Uiso 1 1 calc R . .
C44A C 0.76393(16) -0.0888(2) 0.50767(16) 0.0422(11) Uani 1 1 d . . .
H44A H 0.7675 -0.1369 0.4955 0.051 Uiso 1 1 calc R . .
C45A C 0.79820(17) -0.0614(3) 0.53496(17) 0.0481(13) Uani 1 1 d . . .
H45A H 0.8259 -0.0906 0.5417 0.058 Uiso 1 1 calc R . .
C46A C 0.79212(16) 0.0087(2) 0.55251(15) 0.0396(11) Uani 1 1 d . . .
H46A H 0.8156 0.0285 0.5711 0.048 Uiso 1 1 calc R . .
Cu1B Cu 0.458549(17) 0.33027(3) 0.502541(15) 0.02590(12) Uani 1 1 d . . .
Cu2B Cu 0.438835(17) 0.29443(3) 0.384106(15) 0.02696(13) Uani 1 1 d . . .
N3B N 0.43754(11) 0.39654(17) 0.45699(10) 0.0246(7) Uani 1 1 d . . .
N4B N 0.42782(11) 0.38722(17) 0.41596(10) 0.0247(7) Uani 1 1 d . . .
C5B C 0.41437(14) 0.4546(2) 0.40094(13) 0.0278(9) Uani 1 1 d . . .
H5B H 0.4056 0.4640 0.3728 0.033 Uiso 1 1 calc R . .
C6B C 0.41512(14) 0.5081(2) 0.43188(13) 0.0284(9) Uani 1 1 d . . .
H6B H 0.4074 0.5597 0.4297 0.034 Uiso 1 1 calc R . .
C7B C 0.42981(13) 0.4690(2) 0.46692(12) 0.0254(8) Uani 1 1 d . . .
C8B C 0.43964(13) 0.4905(2) 0.50979(12) 0.0256(8) Uani 1 1 d . . .
N9B N 0.45526(11) 0.43309(18) 0.53412(10) 0.0277(7) Uani 1 1 d . . .
C10B C 0.46693(14) 0.4476(3) 0.57402(13) 0.0330(10) Uani 1 1 d . . .
H10B H 0.4780 0.4078 0.5912 0.040 Uiso 1 1 calc R . .
C11B C 0.46323(15) 0.5190(3) 0.59092(13) 0.0361(10) Uani 1 1 d . . .
H11B H 0.4716 0.5276 0.6192 0.043 Uiso 1 1 calc R . .
C12B C 0.44723(15) 0.5774(2) 0.56614(14) 0.0354(10) Uani 1 1 d . . .
H12B H 0.4449 0.6267 0.5771 0.043 Uiso 1 1 calc R . .
C13B C 0.43465(14) 0.5632(2) 0.52490(13) 0.0312(9) Uani 1 1 d . . .
H13B H 0.4229 0.6021 0.5075 0.037 Uiso 1 1 calc R . .
N14B N 0.48393(11) 0.25012(17) 0.42439(10) 0.0274(7) Uani 1 1 d . . .
N15B N 0.49210(11) 0.25706(17) 0.46571(10) 0.0271(7) Uani 1 1 d . . .
C16B C 0.52806(14) 0.2093(2) 0.47607(14) 0.0311(9) Uani 1 1 d . . .
H16B H 0.5408 0.2032 0.5033 0.037 Uiso 1 1 calc R . .
C17B C 0.54347(14) 0.1708(2) 0.44144(14) 0.0346(10) Uani 1 1 d . . .
H17B H 0.5681 0.1337 0.4399 0.041 Uiso 1 1 calc R . .
C18B C 0.51508(14) 0.1982(2) 0.40942(13) 0.0292(9) Uani 1 1 d . . .
C19B C 0.51189(14) 0.1822(2) 0.36465(14) 0.0314(9) Uani 1 1 d . . .
N20B N 0.47769(12) 0.22245(18) 0.34465(11) 0.0310(8) Uani 1 1 d . . .
C21B C 0.47210(17) 0.2122(2) 0.30345(14) 0.0377(10) Uani 1 1 d . . .
H21B H 0.4480 0.2403 0.2892 0.045 Uiso 1 1 calc R . .
C22B C 0.50007(17) 0.1626(3) 0.28105(16) 0.0454(12) Uani 1 1 d . . .
H22B H 0.4956 0.1576 0.2518 0.054 Uiso 1 1 calc R . .
C23B C 0.53443(18) 0.1205(3) 0.30123(17) 0.0499(13) Uani 1 1 d . . .
H23B H 0.5534 0.0850 0.2864 0.060 Uiso 1 1 calc R . .
C24B C 0.54097(16) 0.1308(2) 0.34363(16) 0.0422(12) Uani 1 1 d . . .
H24B H 0.5650 0.1032 0.3582 0.051 Uiso 1 1 calc R . .
N25B N 0.47408(11) 0.27620(18) 0.55412(11) 0.0299(8) Uani 1 1 d . . .
N26B N 0.51576(12) 0.2660(2) 0.57589(11) 0.0336(8) Uani 1 1 d . . .
C27B C 0.50338(15) 0.2317(2) 0.61120(13) 0.0317(9) Uani 1 1 d . . .
H27B H 0.5258 0.2181 0.6324 0.038 Uiso 1 1 calc R . .
C28B C 0.45414(14) 0.2181(2) 0.61335(13) 0.0287(9) Uani 1 1 d . . .
H28B H 0.4365 0.1944 0.6351 0.034 Uiso 1 1 calc R . .
C29B C 0.43649(13) 0.2474(2) 0.57590(12) 0.0242(8) Uani 1 1 d . . .
C30B C 0.38768(13) 0.2528(2) 0.55793(12) 0.0249(8) Uani 1 1 d . . .
N31B N 0.38601(11) 0.28712(17) 0.52055(10) 0.0259(7) Uani 1 1 d . . .
C32B C 0.34304(14) 0.2929(2) 0.50130(13) 0.0288(9) Uani 1 1 d . . .
H32B H 0.3420 0.3161 0.4747 0.035 Uiso 1 1 calc R . .
C33B C 0.30054(14) 0.2670(2) 0.51823(14) 0.0323(10) Uani 1 1 d . . .
H33B H 0.2707 0.2724 0.5037 0.039 Uiso 1 1 calc R . .
C34B C 0.30220(15) 0.2328(2) 0.55705(14) 0.0357(10) Uani 1 1 d . . .
H34B H 0.2733 0.2151 0.5698 0.043 Uiso 1 1 calc R . .
C35B C 0.34638(14) 0.2248(2) 0.57691(13) 0.0315(9) Uani 1 1 d . . .
H35B H 0.3484 0.2004 0.6032 0.038 Uiso 1 1 calc R . .
N36B N 0.39864(13) 0.32632(18) 0.33728(10) 0.0308(8) Uani 1 1 d . . .
N37B N 0.40537(15) 0.38193(19) 0.30935(11) 0.0389(9) Uani 1 1 d . . .
C38B C 0.3682(2) 0.3762(3) 0.28250(15) 0.0522(14) Uani 1 1 d . . .
H38B H 0.3635 0.4085 0.2594 0.063 Uiso 1 1 calc R . .
C39B C 0.33760(18) 0.3173(3) 0.29268(15) 0.0479(12) Uani 1 1 d . . .
H39B H 0.3089 0.3020 0.2787 0.057 Uiso 1 1 calc R . .
C40B C 0.35852(15) 0.2861(2) 0.32789(13) 0.0319(9) Uani 1 1 d . . .
C41B C 0.34708(14) 0.2218(2) 0.35399(13) 0.0315(9) Uani 1 1 d . . .
N42B N 0.37584(12) 0.21421(17) 0.38800(11) 0.0301(8) Uani 1 1 d . . .
C43B C 0.36823(16) 0.1555(2) 0.41330(15) 0.0383(11) Uani 1 1 d . . .
H43B H 0.3879 0.1504 0.4374 0.046 Uiso 1 1 calc R . .
C44B C 0.33297(17) 0.1024(2) 0.40577(17) 0.0442(12) Uani 1 1 d . . .
H44B H 0.3289 0.0611 0.4241 0.053 Uiso 1 1 calc R . .
C45B C 0.30376(17) 0.1103(3) 0.37126(17) 0.0466(13) Uani 1 1 d . . .
H45B H 0.2790 0.0748 0.3656 0.056 Uiso 1 1 calc R . .
C46B C 0.31083(16) 0.1706(2) 0.34495(15) 0.0398(11) Uani 1 1 d . . .
H46B H 0.2911 0.1768 0.3210 0.048 Uiso 1 1 calc R . .
C47 C 0.61398(18) 0.3479(3) 0.65087(15) 0.0467(12) Uani 1 1 d . . .
H47 H 0.6039 0.3415 0.6212 0.056 Uiso 1 1 calc R . .
Cl48 Cl 0.66628(5) 0.40413(8) 0.65213(5) 0.0619(4) Uani 1 1 d . . .
Cl49 Cl 0.62617(6) 0.25872(7) 0.67198(4) 0.0663(4) Uani 1 1 d . . .
Cl50 Cl 0.56692(5) 0.39191(8) 0.67772(5) 0.0628(4) Uani 1 1 d . . .
C51 C 0.8513(2) 0.1156(3) 0.30088(17) 0.0550(14) Uani 1 1 d . . .
H51 H 0.8498 0.0603 0.3055 0.066 Uiso 1 1 calc R . .
Cl52 Cl 0.86645(6) 0.13099(10) 0.24882(5) 0.0789(5) Uani 1 1 d . . .
Cl53 Cl 0.89646(6) 0.15212(8) 0.33373(5) 0.0682(4) Uani 1 1 d . . .
Cl54 Cl 0.79491(6) 0.15352(9) 0.31376(6) 0.0838(5) Uani 1 1 d . . .
C55 C 0.6928(2) 0.4634(4) 0.2099(2) 0.0781(19) Uani 1 1 d . . .
H55 H 0.6750 0.5061 0.1967 0.094 Uiso 1 1 calc R . .
Cl56 Cl 0.71573(6) 0.40718(9) 0.16934(5) 0.0783(5) Uani 1 1 d . . .
Cl57 Cl 0.65229(9) 0.41596(10) 0.24045(7) 0.1079(8) Uani 1 1 d . . .
Cl58 Cl 0.74084(7) 0.50118(13) 0.23862(7) 0.1136(8) Uani 1 1 d . . .
C59 C 0.5146(2) 0.4048(3) 0.2803(2) 0.0702(17) Uani 1 1 d . . .
H59 H 0.4823 0.3990 0.2940 0.084 Uiso 1 1 calc R . .
Cl60 Cl 0.53059(7) 0.49956(9) 0.28063(7) 0.0978(7) Uani 1 1 d . . .
Cl61 Cl 0.51141(11) 0.36869(18) 0.23037(7) 0.1552(12) Uani 1 1 d . . .
Cl62 Cl 0.55815(6) 0.35513(9) 0.30933(7) 0.0901(6) Uani 1 1 d . . .
O63 O 0.60983(10) 0.31449(15) 0.55429(10) 0.0325(7) Uani 1 1 d D . .
H63A H 0.5823(6) 0.2937(19) 0.5535(16) 0.056(11) Uiso 1 1 d D . .
H63B H 0.6318(9) 0.2816(16) 0.5554(16) 0.056(11) Uiso 1 1 d D . .

loop_
_atom_site_aniso_label
_atom_site_aniso_U_11
_atom_site_aniso_U_22
_atom_site_aniso_U_33
_atom_site_aniso_U_23
_atom_site_aniso_U_13
_atom_site_aniso_U_12
Cu1A 0.0291(3) 0.0230(2) 0.0279(3) -0.0024(2) -0.0017(2) -0.0008(2)
Cu2A 0.0238(2) 0.0213(2) 0.0260(3) -0.00013(19) -0.0036(2) -0.00049(19)
N3A 0.0292(18) 0.0229(16) 0.0261(18) -0.0003(14) -0.0018(14) -0.0007(14)
N4A 0.0261(17) 0.0216(16) 0.0303(19) -0.0009(14) -0.0023(14) -0.0010(13)
C5A 0.033(2) 0.024(2) 0.031(2) -0.0008(17) -0.0006(18) -0.0041(17)
C6A 0.041(2) 0.021(2) 0.035(2) 0.0037(18) -0.003(2) -0.0048(18)
C7A 0.028(2) 0.031(2) 0.025(2) 0.0015(17) 0.0004(17) -0.0012(17)
C8A 0.029(2) 0.030(2) 0.032(2) 0.0055(18) -0.0030(18) -0.0018(17)
N9A 0.0330(19) 0.0305(18) 0.0261(19) -0.0004(15) -0.0019(15) 0.0011(15)
C10A 0.042(3) 0.037(2) 0.032(2) -0.0024(19) -0.005(2) 0.001(2)
C11A 0.057(3) 0.052(3) 0.025(2) -0.002(2) -0.005(2) -0.002(2)
C12A 0.069(4) 0.048(3) 0.036(3) 0.011(2) 0.000(3) -0.005(3)
C13A 0.060(3) 0.033(2) 0.035(3) 0.006(2) -0.002(2) -0.001(2)
N14A 0.0262(17) 0.0250(16) 0.0267(18) 0.0010(14) -0.0035(14) 0.0017(14)
N15A 0.0249(17) 0.0235(16) 0.0287(19) -0.0040(14) -0.0058(14) -0.0010(13)
C16A 0.032(2) 0.031(2) 0.039(3) -0.0071(19) -0.008(2) -0.0046(18)
C17A 0.036(2) 0.036(2) 0.042(3) -0.002(2) 0.003(2) -0.015(2)
C18A 0.0214(19) 0.026(2) 0.039(2) 0.0061(18) -0.0013(18) -0.0023(16)
C19A 0.024(2) 0.026(2) 0.036(2) 0.0046(18) 0.0025(18) 0.0031(16)
N20A 0.0254(17) 0.0244(16) 0.0302(19) -0.0006(15) 0.0010(15) 0.0024(13)
C21A 0.043(3) 0.030(2) 0.033(3) -0.0036(19) 0.002(2) -0.0006(19)
C22A 0.055(3) 0.041(3) 0.038(3) -0.002(2) 0.015(2) -0.005(2)
C23A 0.051(3) 0.048(3) 0.044(3) 0.009(2) 0.017(2) -0.007(2)
C24A 0.040(2) 0.038(2) 0.042(3) 0.003(2) 0.005(2) -0.008(2)
N25A 0.0357(19) 0.0256(17) 0.0267(19) 0.0020(14) -0.0064(15) -0.0014(15)
N26A 0.049(2) 0.035(2) 0.028(2) -0.0043(16) -0.0093(17) -0.0131(17)
C27A 0.077(4) 0.035(2) 0.021(2) -0.0029(19) 0.003(2) -0.018(2)
C28A 0.071(4) 0.028(2) 0.039(3) -0.003(2) 0.018(3) -0.004(2)
C29A 0.051(3) 0.022(2) 0.029(2) 0.0047(18) -0.001(2) 0.0042(19)
C30A 0.036(2) 0.026(2) 0.034(2) 0.0070(18) 0.0021(19) 0.0064(18)
N31A 0.0326(18) 0.0292(18) 0.0291(19) 0.0012(15) -0.0057(15) -0.0010(15)
C32A 0.038(3) 0.046(3) 0.039(3) 0.002(2) -0.008(2) -0.010(2)
C33A 0.032(2) 0.062(3) 0.056(3) 0.010(3) -0.012(2) -0.007(2)
C34A 0.028(2) 0.059(3) 0.080(4) 0.023(3) 0.000(3) 0.007(2)
C35A 0.042(3) 0.033(2) 0.062(3) 0.011(2) 0.009(2) 0.014(2)
N36A 0.0232(16) 0.0234(16) 0.0269(18) -0.0004(14) -0.0011(14) 0.0015(13)
N37A 0.0278(18) 0.0269(17) 0.038(2) -0.0084(15) -0.0017(16) -0.0008(14)
C38A 0.034(2) 0.034(2) 0.039(3) -0.009(2) 0.000(2) -0.0056(19)
C39A 0.025(2) 0.035(2) 0.032(2) -0.0006(19) -0.0048(18) -0.0022(17)
C40A 0.0211(19) 0.028(2) 0.027(2) 0.0022(17) 0.0004(17) -0.0032(16)
C41A 0.0249(19) 0.028(2) 0.026(2) 0.0039(17) -0.0024(17) 0.0018(16)
N42A 0.0244(16) 0.0240(16) 0.0256(18) 0.0005(14) 0.0010(14) 0.0014(13)
C43A 0.035(2) 0.028(2) 0.038(3) -0.0027(19) -0.005(2) 0.0022(18)
C44A 0.039(3) 0.031(2) 0.057(3) -0.006(2) -0.005(2) 0.007(2)
C45A 0.036(3) 0.039(3) 0.069(4) -0.003(2) -0.012(3) 0.011(2)
C46A 0.034(2) 0.038(2) 0.046(3) -0.001(2) -0.011(2) 0.0068(19)
Cu1B 0.0246(2) 0.0292(3) 0.0238(3) 0.0048(2) -0.0003(2) 0.0016(2)
Cu2B 0.0316(3) 0.0243(2) 0.0251(3) 0.0014(2) -0.0014(2) 0.0021(2)
N3B 0.0251(16) 0.0266(16) 0.0220(17) 0.0001(13) -0.0016(14) 0.0006(14)
N4B 0.0248(17) 0.0286(17) 0.0207(17) 0.0022(14) -0.0052(14) 0.0018(13)
C5B 0.029(2) 0.026(2) 0.029(2) 0.0046(17) -0.0046(17) 0.0042(17)
C6B 0.029(2) 0.026(2) 0.031(2) 0.0033(17) 0.0036(18) 0.0039(17)
C7B 0.0242(19) 0.0238(19) 0.028(2) 0.0007(16) 0.0024(17) 0.0010(16)
C8B 0.0195(18) 0.030(2) 0.027(2) 0.0014(17) 0.0040(17) -0.0031(16)
N9B 0.0212(16) 0.0369(18) 0.0249(18) -0.0008(15) 0.0037(14) -0.0032(14)
C10B 0.024(2) 0.050(3) 0.025(2) 0.002(2) -0.0004(17) -0.0047(19)
C11B 0.034(2) 0.050(3) 0.024(2) -0.010(2) 0.0027(19) -0.011(2)
C12B 0.037(2) 0.032(2) 0.037(3) -0.008(2) 0.008(2) -0.0084(19)
C13B 0.028(2) 0.034(2) 0.032(2) -0.0006(19) 0.0043(18) -0.0048(18)
N14B 0.0271(17) 0.0252(17) 0.0299(19) 0.0006(14) 0.0019(15) 0.0019(14)
N15B 0.0294(17) 0.0239(16) 0.0280(19) 0.0053(14) -0.0046(15) -0.0038(14)
C16B 0.026(2) 0.026(2) 0.041(3) 0.0035(19) -0.0052(19) -0.0010(17)
C17B 0.025(2) 0.029(2) 0.050(3) -0.001(2) -0.002(2) 0.0032(17)
C18B 0.028(2) 0.0231(19) 0.036(2) -0.0022(17) 0.0042(19) 0.0008(17)
C19B 0.029(2) 0.028(2) 0.037(2) -0.0037(18) 0.0046(19) -0.0032(17)
N20B 0.0330(18) 0.0284(17) 0.032(2) -0.0021(15) -0.0006(16) -0.0003(15)
C21B 0.043(3) 0.036(2) 0.033(3) -0.005(2) 0.000(2) 0.002(2)
C22B 0.046(3) 0.053(3) 0.037(3) -0.014(2) 0.007(2) -0.004(2)
C23B 0.042(3) 0.055(3) 0.054(3) -0.020(3) 0.011(2) 0.001(2)
C24B 0.031(2) 0.034(2) 0.061(3) -0.015(2) 0.003(2) 0.0024(19)
N25B 0.0231(17) 0.0378(19) 0.0287(19) 0.0075(15) -0.0025(15) 0.0016(14)
N26B 0.0228(17) 0.044(2) 0.034(2) 0.0069(17) -0.0044(15) 0.0004(15)
C27B 0.032(2) 0.033(2) 0.030(2) 0.0026(18) -0.0060(19) 0.0002(18)
C28B 0.030(2) 0.031(2) 0.025(2) 0.0037(17) -0.0045(18) -0.0026(17)
C29B 0.0230(19) 0.0249(19) 0.025(2) 0.0026(16) -0.0014(16) -0.0010(16)
C30B 0.0257(19) 0.0221(19) 0.027(2) -0.0043(16) -0.0014(17) 0.0026(16)
N31B 0.0269(17) 0.0250(16) 0.0257(18) 0.0009(14) 0.0005(14) 0.0008(14)
C32B 0.026(2) 0.032(2) 0.028(2) 0.0042(17) -0.0046(17) -0.0020(17)
C33B 0.025(2) 0.036(2) 0.036(3) 0.0014(19) -0.0069(18) 0.0003(18)
C34B 0.025(2) 0.038(2) 0.044(3) 0.006(2) 0.001(2) -0.0044(18)
C35B 0.032(2) 0.033(2) 0.030(2) 0.0033(18) 0.0011(18) -0.0040(18)
N36B 0.042(2) 0.0258(17) 0.0246(18) 0.0036(14) -0.0023(16) 0.0045(15)
N37B 0.058(2) 0.033(2) 0.026(2) 0.0048(16) -0.0050(18) 0.0016(18)
C38B 0.080(4) 0.045(3) 0.031(3) 0.007(2) -0.018(3) 0.011(3)
C39B 0.050(3) 0.052(3) 0.041(3) 0.004(2) -0.021(2) 0.002(2)
C40B 0.033(2) 0.035(2) 0.028(2) -0.0052(18) -0.0019(18) 0.0058(18)
C41B 0.029(2) 0.032(2) 0.033(2) -0.0074(18) 0.0033(19) 0.0036(18)
N42B 0.0333(18) 0.0259(18) 0.031(2) -0.0009(15) 0.0071(16) 0.0053(14)
C43B 0.039(2) 0.031(2) 0.045(3) 0.003(2) 0.004(2) 0.0046(19)
C44B 0.044(3) 0.032(2) 0.057(3) 0.007(2) 0.017(2) 0.001(2)
C45B 0.039(3) 0.039(3) 0.062(4) -0.014(2) 0.016(3) -0.004(2)
C46B 0.031(2) 0.047(3) 0.041(3) -0.013(2) 0.003(2) 0.002(2)
C47 0.062(3) 0.048(3) 0.030(3) 0.000(2) -0.004(2) 0.005(2)
Cl48 0.0588(8) 0.0760(9) 0.0510(8) 0.0157(7) 0.0026(7) -0.0035(7)
Cl49 0.1062(12) 0.0447(7) 0.0478(8) 0.0000(6) -0.0283(8) 0.0062(7)
Cl50 0.0659(9) 0.0652(8) 0.0574(9) 0.0053(7) 0.0176(7) 0.0054(7)
C51 0.066(3) 0.044(3) 0.056(3) 0.005(3) -0.010(3) -0.001(3)
Cl52 0.0902(12) 0.0912(11) 0.0555(9) 0.0202(8) -0.0105(8) -0.0236(9)
Cl53 0.0647(9) 0.0717(9) 0.0684(10) -0.0103(8) -0.0193(8) -0.0059(7)
Cl54 0.0603(9) 0.0785(11) 0.1127(15) -0.0150(10) -0.0106(9) 0.0059(8)
C55 0.081(5) 0.082(4) 0.072(5) 0.004(4) 0.005(4) -0.002(4)
Cl56 0.0867(11) 0.0813(11) 0.0669(11) -0.0266(8) 0.0093(9) 0.0005(9)
Cl57 0.1354(18) 0.0676(11) 0.1207(17) 0.0023(11) 0.0652(14) -0.0127(11)
Cl58 0.0811(13) 0.150(2) 0.1099(16) -0.0669(15) -0.0190(12) 0.0041(12)
C59 0.070(4) 0.066(4) 0.075(4) 0.001(3) 0.019(3) -0.015(3)
Cl60 0.0789(11) 0.0545(9) 0.160(2) 0.0330(11) 0.0231(12) 0.0013(8)
Cl61 0.189(3) 0.210(3) 0.0669(13) -0.0255(16) 0.0471(16) -0.092(2)
Cl62 0.0709(10) 0.0596(9) 0.1398(18) 0.0240(10) 0.0157(11) 0.0008(8)
O63 0.0287(15) 0.0254(14) 0.0434(19) 0.0016(13) 0.0011(15) 0.0018(12)

loop_
_atom_type_symbol
_atom_type_description
_atom_type_scat_dispersion_real
_atom_type_scat_dispersion_imag
_atom_type_scat_source
C C 0.0033 0.0016 'International Tables Vol C Tables 4.2.6.8 and 6.1.1.4'
H H 0.0000 0.0000 'International Tables Vol C Tables 4.2.6.8 and 6.1.1.4'
Cl Cl 0.1484 0.1585 'International Tables Vol C Tables 4.2.6.8 and 6.1.1.4'
Cu Cu 0.3201 1.2651 'International Tables Vol C Tables 4.2.6.8 and 6.1.1.4'
O O 0.0106 0.0060 'International Tables Vol C Tables 4.2.6.8 and 6.1.1.4'
N N 0.0061 0.0033 'International Tables Vol C Tables 4.2.6.8 and 6.1.1.4'

loop_
_geom_angle_atom_site_label_1
_geom_angle_atom_site_label_2
_geom_angle_atom_site_label_3
_geom_angle
_geom_angle_site_symmetry_1
_geom_angle_site_symmetry_3
_geom_angle_publ_flag
N25A Cu1A N3A 168.54(14) . . ?
N25A Cu1A N15A 96.53(13) . . ?
N3A Cu1A N15A 94.76(13) . . ?
N25A Cu1A N9A 91.20(13) . . ?
N3A Cu1A N9A 78.62(13) . . ?
N15A Cu1A N9A 142.28(13) . . ?
N25A Cu1A N31A 79.38(13) . . ?
N3A Cu1A N31A 96.32(13) . . ?
N15A Cu1A N31A 121.72(13) . . ?
N9A Cu1A N31A 95.98(13) . . ?
N36A Cu2A N14A 169.81(13) . . ?
N36A Cu2A N4A 95.60(13) . . ?
N14A Cu2A N4A 94.27(13) . . ?
N36A Cu2A N20A 94.08(13) . . ?
N14A Cu2A N20A 79.53(13) . . ?
N4A Cu2A N20A 142.56(12) . . ?
N36A Cu2A N42A 79.18(12) . . ?
N14A Cu2A N42A 94.51(12) . . ?
N4A Cu2A N42A 113.65(12) . . ?
N20A Cu2A N42A 103.67(12) . . ?
N4A N3A C7A 109.0(3) . . ?
N4A N3A Cu1A 133.2(2) . . ?
C7A N3A Cu1A 117.9(3) . . ?
N3A N4A C5A 107.6(3) . . ?
N3A N4A Cu2A 121.1(2) . . ?
C5A N4A Cu2A 131.1(3) . . ?
N4A C5A C6A 110.1(4) . . ?
C7A C6A C5A 104.2(3) . . ?
N3A C7A C6A 109.1(4) . . ?
N3A C7A C8A 116.1(3) . . ?
C6A C7A C8A 134.8(4) . . ?
N9A C8A C13A 121.7(4) . . ?
N9A C8A C7A 113.7(3) . . ?
C13A C8A C7A 124.6(4) . . ?
C10A N9A C8A 118.5(4) . . ?
C10A N9A Cu1A 127.8(3) . . ?
C8A N9A Cu1A 113.7(3) . . ?
N9A C10A C11A 122.9(4) . . ?
C10A C11A C12A 118.9(4) . . ?
C11A C12A C13A 118.7(4) . . ?
C8A C13A C12A 119.3(4) . . ?
N15A N14A C18A 108.6(3) . . ?
N15A N14A Cu2A 133.4(3) . . ?
C18A N14A Cu2A 117.6(3) . . ?
C16A N15A N14A 107.6(3) . . ?
C16A N15A Cu1A 131.5(3) . . ?
N14A N15A Cu1A 121.0(2) . . ?
N15A C16A C17A 110.9(4) . . ?
C16A C17A C18A 103.9(4) . . ?
N14A C18A C17A 109.0(4) . . ?
N14A C18A C19A 115.3(3) . . ?
C17A C18A C19A 135.7(4) . . ?
N20A C19A C24A 121.8(4) . . ?
N20A C19A C18A 113.6(3) . . ?
C24A C19A C18A 124.7(4) . . ?
C21A N20A C19A 118.8(4) . . ?
C21A N20A Cu2A 127.4(3) . . ?
C19A N20A Cu2A 113.8(3) . . ?
N20A C21A C22A 122.5(4) . . ?
C23A C22A C21A 118.2(4) . . ?
C22A C23A C24A 120.2(4) . . ?
C23A C24A C19A 118.5(4) . . ?
C29A N25A N26A 110.3(3) . . ?
C29A N25A Cu1A 117.1(3) . . ?
N26A N25A Cu1A 132.0(3) . . ?
C27A N26A N25A 105.2(4) . . ?
N26A C27A C28A 111.8(4) . . ?
C27A C28A C29A 104.1(4) . . ?
N25A C29A C28A 108.5(4) . . ?
N25A C29A C30A 117.7(4) . . ?
C28A C29A C30A 133.7(4) . . ?
N31A C30A C35A 121.2(4) . . ?
N31A C30A C29A 113.7(4) . . ?
C35A C30A C29A 125.2(4) . . ?
C32A N31A C30A 118.0(4) . . ?
C32A N31A Cu1A 130.3(3) . . ?
C30A N31A Cu1A 110.8(3) . . ?
N31A C32A C33A 123.2(5) . . ?
C34A C33A C32A 118.0(5) . . ?
C33A C34A C35A 119.8(5) . . ?
C34A C35A C30A 119.6(5) . . ?
N37A N36A C40A 109.5(3) . . ?
N37A N36A Cu2A 131.8(2) . . ?
C40A N36A Cu2A 118.5(2) . . ?
C38A N37A N36A 106.1(3) . . ?
N37A C38A C39A 111.9(4) . . ?
C38A C39A C40A 103.5(4) . . ?
N36A C40A C39A 108.9(3) . . ?
N36A C40A C41A 116.7(3) . . ?
C39A C40A C41A 134.4(4) . . ?
N42A C41A C46A 121.2(4) . . ?
N42A C41A C40A 114.6(3) . . ?
C46A C41A C40A 124.2(4) . . ?
C43A N42A C41A 118.3(3) . . ?
C43A N42A Cu2A 130.7(3) . . ?
C41A N42A Cu2A 110.8(2) . . ?
N42A C43A C44A 123.5(4) . . ?
C43A C44A C45A 118.5(4) . . ?
C44A C45A C46A 119.7(4) . . ?
C45A C46A C41A 118.7(4) . . ?
N25B Cu1B N3B 170.43(14) . . ?
N25B Cu1B N15B 94.34(13) . . ?
N3B Cu1B N15B 95.23(13) . . ?
N25B Cu1B N9B 91.89(14) . . ?
N3B Cu1B N9B 79.61(13) . . ?
N15B Cu1B N9B 151.78(12) . . ?
N25B Cu1B N31B 78.86(12) . . ?
N3B Cu1B N31B 97.84(12) . . ?
N15B Cu1B N31B 110.21(12) . . ?
N9B Cu1B N31B 98.00(12) . . ?
N36B Cu2B N14B 170.21(14) . . ?
N36B Cu2B N4B 93.79(13) . . ?
N14B Cu2B N4B 95.48(13) . . ?
N36B Cu2B N20B 90.28(14) . . ?
N14B Cu2B N20B 79.98(13) . . ?
N4B Cu2B N20B 155.06(13) . . ?
N36B Cu2B N42B 77.89(13) . . ?
N14B Cu2B N42B 101.31(13) . . ?
N4B Cu2B N42B 112.74(12) . . ?
N20B Cu2B N42B 92.18(12) . . ?
C7B N3B N4B 108.4(3) . . ?
C7B N3B Cu1B 116.6(3) . . ?
N4B N3B Cu1B 135.0(2) . . ?
C5B N4B N3B 107.0(3) . . ?
C5B N4B Cu2B 127.4(3) . . ?
N3B N4B Cu2B 125.2(2) . . ?
N4B C5B C6B 110.9(4) . . ?
C5B C6B C7B 103.9(3) . . ?
N3B C7B C6B 109.8(4) . . ?
N3B C7B C8B 116.6(3) . . ?
C6B C7B C8B 133.6(4) . . ?
N9B C8B C13B 122.3(4) . . ?
N9B C8B C7B 113.8(3) . . ?
C13B C8B C7B 123.9(4) . . ?
C10B N9B C8B 118.5(4) . . ?
C10B N9B Cu1B 128.1(3) . . ?
C8B N9B Cu1B 113.4(3) . . ?
N9B C10B C11B 122.1(4) . . ?
C12B C11B C10B 119.4(4) . . ?
C11B C12B C13B 119.2(4) . . ?
C12B C13B C8B 118.5(4) . . ?
N15B N14B C18B 107.8(3) . . ?
N15B N14B Cu2B 135.7(3) . . ?
C18B N14B Cu2B 116.5(3) . . ?
N14B N15B C16B 107.8(3) . . ?
N14B N15B Cu1B 124.4(2) . . ?
C16B N15B Cu1B 127.6(3) . . ?
N15B C16B C17B 110.2(4) . . ?
C16B C17B C18B 104.4(4) . . ?
N14B C18B C17B 109.8(4) . . ?
N14B C18B C19B 116.3(4) . . ?
C17B C18B C19B 133.9(4) . . ?
N20B C19B C24B 121.6(4) . . ?
N20B C19B C18B 113.8(3) . . ?
C24B C19B C18B 124.6(4) . . ?
C21B N20B C19B 118.4(4) . . ?
C21B N20B Cu2B 128.2(3) . . ?
C19B N20B Cu2B 113.4(3) . . ?
N20B C21B C22B 122.4(4) . . ?
C23B C22B C21B 119.6(5) . . ?
C22B C23B C24B 118.7(4) . . ?
C23B C24B C19B 119.2(5) . . ?
C29B N25B N26B 109.5(3) . . ?
C29B N25B Cu1B 117.1(3) . . ?
N26B N25B Cu1B 133.2(3) . . ?
C27B N26B N25B 106.4(3) . . ?
N26B C27B C28B 112.0(4) . . ?
C27B C28B C29B 103.5(4) . . ?
N25B C29B C28B 108.6(3) . . ?
N25B C29B C30B 118.4(3) . . ?
C28B C29B C30B 133.0(4) . . ?
N31B C30B C35B 121.8(4) . . ?
N31B C30B C29B 114.2(3) . . ?
C35B C30B C29B 123.9(4) . . ?
C32B N31B C30B 118.4(3) . . ?
C32B N31B Cu1B 130.6(3) . . ?
C30B N31B Cu1B 111.0(2) . . ?
N31B C32B C33B 123.2(4) . . ?
C32B C33B C34B 118.4(4) . . ?
C35B C34B C33B 119.2(4) . . ?
C34B C35B C30B 119.0(4) . . ?
N37B N36B C40B 110.8(3) . . ?
N37B N36B Cu2B 130.3(3) . . ?
C40B N36B Cu2B 118.7(3) . . ?
C38B N37B N36B 105.3(4) . . ?
N37B C38B C39B 111.8(4) . . ?
C40B C39B C38B 104.1(4) . . ?
N36B C40B C39B 108.0(4) . . ?
N36B C40B C41B 117.9(4) . . ?
C39B C40B C41B 134.1(4) . . ?
N42B C41B C46B 121.7(4) . . ?
N42B C41B C40B 114.5(4) . . ?
C46B C41B C40B 123.8(4) . . ?
C43B N42B C41B 118.2(4) . . ?
C43B N42B Cu2B 130.5(3) . . ?
C41B N42B Cu2B 110.1(3) . . ?
N42B C43B C44B 122.8(5) . . ?
C45B C44B C43B 118.8(4) . . ?
C44B C45B C46B 119.3(4) . . ?
C45B C46B C41B 119.2(5) . . ?
Cl50 C47 Cl48 110.0(3) . . ?
Cl50 C47 Cl49 111.0(3) . . ?
Cl48 C47 Cl49 110.5(3) . . ?
Cl52 C51 Cl54 112.2(3) . . ?
Cl52 C51 Cl53 110.3(3) . . ?
Cl54 C51 Cl53 110.2(3) . . ?
Cl57 C55 Cl58 112.6(4) . . ?
Cl57 C55 Cl56 112.1(4) . . ?
Cl58 C55 Cl56 109.7(4) . . ?
Cl61 C59 Cl60 112.3(4) . . ?
Cl61 C59 Cl62 109.6(4) . . ?
Cl60 C59 Cl62 108.2(3) . . ?
H63A O63 H63B 109.9(17) . . ?

loop_
_geom_bond_atom_site_label_1
_geom_bond_atom_site_label_2
_geom_bond_distance
_geom_bond_site_symmetry_2
_geom_bond_publ_flag
Cu1A N25A 1.945(3) . ?
Cu1A N3A 1.975(3) . ?
Cu1A N15A 1.991(3) . ?
Cu1A N9A 2.130(3) . ?
Cu1A N31A 2.174(3) . ?
Cu1A Cu2A 3.7318(7) . ?
Cu2A N36A 1.936(3) . ?
Cu2A N14A 1.948(3) . ?
Cu2A N4A 1.990(3) . ?
Cu2A N20A 2.090(3) . ?
Cu2A N42A 2.196(3) . ?
N3A N4A 1.344(4) . ?
N3A C7A 1.351(5) . ?
N4A C5A 1.346(5) . ?
C5A C6A 1.388(6) . ?
C6A C7A 1.386(6) . ?
C7A C8A 1.464(6) . ?
C8A N9A 1.356(5) . ?
C8A C13A 1.382(6) . ?
N9A C10A 1.340(5) . ?
C10A C11A 1.374(6) . ?
C11A C12A 1.389(7) . ?
C12A C13A 1.390(7) . ?
N14A N15A 1.353(4) . ?
N14A C18A 1.355(5) . ?
N15A C16A 1.335(5) . ?
C16A C17A 1.385(6) . ?
C17A C18A 1.394(6) . ?
C18A C19A 1.463(6) . ?
C19A N20A 1.357(5) . ?
C19A C24A 1.386(6) . ?
N20A C21A 1.339(5) . ?
C21A C22A 1.388(6) . ?
C22A C23A 1.379(7) . ?
C23A C24A 1.383(7) . ?
N25A C29A 1.348(5) . ?
N25A N26A 1.358(4) . ?
N26A C27A 1.352(6) . ?
C27A C28A 1.377(7) . ?
C28A C29A 1.388(6) . ?
C29A C30A 1.458(6) . ?
C30A N31A 1.366(5) . ?
C30A C35A 1.381(6) . ?
N31A C32A 1.347(5) . ?
C32A C33A 1.381(6) . ?
C33A C34A 1.377(8) . ?
C34A C35A 1.379(7) . ?
N36A N37A 1.353(4) . ?
N36A C40A 1.355(5) . ?
N37A C38A 1.339(5) . ?
C38A C39A 1.384(6) . ?
C39A C40A 1.389(5) . ?
C40A C41A 1.468(5) . ?
C41A N42A 1.358(5) . ?
C41A C46A 1.395(5) . ?
N42A C43A 1.338(5) . ?
C43A C44A 1.366(6) . ?
C44A C45A 1.379(6) . ?
C45A C46A 1.384(6) . ?
Cu1B N25B 1.964(3) . ?
Cu1B N3B 1.969(3) . ?
Cu1B N15B 1.992(3) . ?
Cu1B N9B 2.100(3) . ?
Cu1B N31B 2.222(3) . ?
Cu1B Cu2B 3.8931(7) . ?
Cu2B N36B 1.953(3) . ?
Cu2B N14B 1.962(3) . ?
Cu2B N4B 1.972(3) . ?
Cu2B N20B 2.100(3) . ?
Cu2B N42B 2.257(3) . ?
N3B C7B 1.351(5) . ?
N3B N4B 1.354(4) . ?
N4B C5B 1.350(5) . ?
C5B C6B 1.378(6) . ?
C6B C7B 1.384(5) . ?
C7B C8B 1.454(5) . ?
C8B N9B 1.360(5) . ?
C8B C13B 1.392(5) . ?
N9B C10B 1.345(5) . ?
C10B C11B 1.390(6) . ?
C11B C12B 1.385(6) . ?
C12B C13B 1.392(6) . ?
N14B N15B 1.351(4) . ?
N14B C18B 1.354(5) . ?
N15B C16B 1.351(5) . ?
C16B C17B 1.375(6) . ?
C17B C18B 1.382(6) . ?
C18B C19B 1.468(6) . ?
C19B N20B 1.350(5) . ?
C19B C24B 1.393(6) . ?
N20B C21B 1.344(5) . ?
C21B C22B 1.378(6) . ?
C22B C23B 1.373(7) . ?
C23B C24B 1.385(7) . ?
N25B C29B 1.353(5) . ?
N25B N26B 1.358(4) . ?
N26B C27B 1.334(5) . ?
C27B C28B 1.383(5) . ?
C28B C29B 1.399(5) . ?
C29B C30B 1.469(5) . ?
C30B N31B 1.348(5) . ?
C30B C35B 1.387(5) . ?
N31B C32B 1.342(5) . ?
C32B C33B 1.374(6) . ?
C33B C34B 1.389(6) . ?
C34B C35B 1.384(6) . ?
N36B N37B 1.351(5) . ?
N36B C40B 1.354(5) . ?
N37B C38B 1.343(6) . ?
C38B C39B 1.388(7) . ?
C39B C40B 1.386(6) . ?
C40B C41B 1.457(6) . ?
C41B N42B 1.357(5) . ?
C41B C46B 1.387(6) . ?
N42B C43B 1.343(5) . ?
C43B C44B 1.381(6) . ?
C44B C45B 1.378(7) . ?
C45B C46B 1.382(7) . ?
C47 Cl50 1.746(5) . ?
C47 Cl48 1.759(5) . ?
C47 Cl49 1.765(5) . ?
C51 Cl52 1.744(6) . ?
C51 Cl54 1.749(6) . ?
C51 Cl53 1.758(6) . ?
C55 Cl57 1.712(7) . ?
C55 Cl58 1.751(7) . ?
C55 Cl56 1.761(7) . ?
C59 Cl61 1.730(7) . ?
C59 Cl60 1.749(6) . ?
C59 Cl62 1.762(7) . ?
O63 H63B 0.846(10) . ?
O63 H63A 0.847(10) . ?

loop_
_geom_hbond_atom_site_label_D
_geom_hbond_atom_site_label_H
_geom_hbond_atom_site_label_A
_geom_hbond_distance_DH
_geom_hbond_distance_HA
_geom_hbond_distance_DA
_geom_hbond_angle_DHA
_geom_hbond_site_symmetry_A
C47 H47 O63 1.00 2.21 3.159(6) 158.8 .
C59 H59 N37B 1.00 2.20 3.182(7) 166.7 .
O63 H63B N37A 0.846(10) 1.996(13) 2.823(4) 166(4) .
O63 H63A N26B 0.847(10) 2.03(2) 2.824(4) 155(5) .
